data_4122880
loop_
_publ_author_name
'Parra, Alejandro'
'Amen\'os, Laura'
'Guis\'an-Ceinos, Manuel'
'L\'opez, Aurora'
'Garc\'ia Ruano, Jos\'e Luis'
'Tortosa, Mariola'

_publ_section_title
;
 Copper-Catalyzed Diastereo- and Enantioselective Desymmetrization of
 Cyclopropenes: Synthesis of Cyclopropylboronates.
;
_journal_name_full 'Journal of the American Chemical Society'
_journal_page_first 141031133923007
_journal_paper_doi 10.1021/ja510419z
_journal_year 2014
_chemical_absolute_configuration ad
_chemical_formula_sum 'C21 H32 B N O2'
_chemical_formula_weight 341.29
_space_group_IT_number 14
_symmetry_cell_setting monoclinic
_symmetry_Int_Tables_number 14
_symmetry_space_group_name_Hall '-P 2ybc'
_symmetry_space_group_name_H-M 'P 1 21/c 1'
_atom_sites_solution_hydrogens geom
_atom_sites_solution_primary direct
_atom_sites_solution_secondary difmap
_audit_creation_method SHELXL-97
_cell_angle_alpha 90.00
_cell_angle_beta 100.364(2)
_cell_angle_gamma 90.00
_cell_formula_units_Z 4
_cell_length_a 10.1015(5)
_cell_length_b 13.0117(6)
_cell_length_c 15.9790(8)
_cell_measurement_temperature 296(2)
_cell_volume 2065.98(17)
_computing_structure_refinement 'SHELXL-97 (Sheldrick, 2008)'
_computing_structure_solution 'SHELXS-97 (Sheldrick, 2008)'
_diffrn_ambient_temperature 296(2)
_diffrn_measured_fraction_theta_full 0.955
_diffrn_measured_fraction_theta_max 0.955
_diffrn_radiation_monochromator graphite
_diffrn_radiation_type MoK\a
_diffrn_radiation_wavelength 0.71073
_diffrn_reflns_av_R_equivalents 0.0373
_diffrn_reflns_av_sigmaI/netI 0.0460
_diffrn_reflns_limit_h_max 9
_diffrn_reflns_limit_h_min -12
_diffrn_reflns_limit_k_max 14
_diffrn_reflns_limit_k_min -14
_diffrn_reflns_limit_l_max 19
_diffrn_reflns_limit_l_min -19
_diffrn_reflns_number 12553
_diffrn_reflns_theta_full 25.35
_diffrn_reflns_theta_max 25.35
_diffrn_reflns_theta_min 2.03
_diffrn_source 'fine-focus sealed tube'
_exptl_absorpt_coefficient_mu 0.068
_exptl_absorpt_correction_T_max 0.9946
_exptl_absorpt_correction_T_min 0.9858
_exptl_crystal_colour colourless
_exptl_crystal_density_diffrn 1.097
_exptl_crystal_density_method 'not measured'
_exptl_crystal_description prismatic
_exptl_crystal_F_000 744
_exptl_crystal_size_max 0.21
_exptl_crystal_size_mid 0.11
_exptl_crystal_size_min 0.08
_refine_diff_density_max 0.607
_refine_diff_density_min -0.252
_refine_diff_density_rms 0.074
_refine_ls_extinction_method none
_refine_ls_goodness_of_fit_ref 1.033
_refine_ls_hydrogen_treatment mixed
_refine_ls_matrix_type full
_refine_ls_number_parameters 231
_refine_ls_number_reflns 3607
_refine_ls_number_restraints 0
_refine_ls_restrained_S_all 1.033
_refine_ls_R_factor_all 0.1534
_refine_ls_R_factor_gt 0.0907
_refine_ls_shift/su_max 0.023
_refine_ls_shift/su_mean 0.002
_refine_ls_structure_factor_coef Fsqd
_refine_ls_weighting_details 'calc w=1/[\s^2^(Fo^2^)+(0.1693P)^2^+1.1050P] where P=(Fo^2^+2Fc^2^)/3'
_refine_ls_weighting_scheme calc
_refine_ls_wR_factor_gt 0.2581
_refine_ls_wR_factor_ref 0.3097
_reflns_number_gt 1975
_reflns_number_total 3607
_reflns_threshold_expression >2sigma(I)
_cod_data_source_file ja510419z_si_002.cif
_cod_data_source_block datos_0m
_cod_original_sg_symbol_H-M 'P 21/c'
_cod_database_code 4122880

loop_
_symmetry_equiv_pos_as_xyz
'x, y, z'
'-x, y+1/2, -z+1/2'
'-x, -y, -z'
'x, -y-1/2, z-1/2'

loop_
_atom_site_label
_atom_site_type_symbol
_atom_site_fract_x
_atom_site_fract_y
_atom_site_fract_z
_atom_site_U_iso_or_equiv
_atom_site_adp_type
_atom_site_occupancy
_atom_site_symmetry_multiplicity
_atom_site_calc_flag
_atom_site_refinement_flags
B1 B 0.0704(4) 0.5172(3) 0.1835(3) 0.0512(11) Uani 1 1 d .
C1 C 0.1391(4) 0.5785(3) 0.1193(2) 0.0547(10) Uani 1 1 d .
H1 H 0.0775 0.6261 0.0841 0.066 Uiso 1 1 calc R
C2 C 0.2851(4) 0.6134(3) 0.1323(2) 0.0526(10) Uani 1 1 d .
C3 C 0.2376(4) 0.5287(3) 0.0713(2) 0.0535(10) Uani 1 1 d .
H3 H 0.2267 0.5471 0.0110 0.064 Uiso 1 1 calc R
N1 N 0.2785(3) 0.4242(2) 0.09135(18) 0.0488(8) Uani 1 1 d .
C5 C 0.1769(4) 0.3522(3) 0.0452(3) 0.0699(12) Uani 1 1 d .
H5A H 0.1736 0.3587 -0.0156 0.084 Uiso 1 1 calc R
H5B H 0.0887 0.3687 0.0573 0.084 Uiso 1 1 calc R
C6 C 0.2146(6) 0.2434(4) 0.0732(4) 0.1001(19) Uani 1 1 d .
H6A H 0.2141 0.2367 0.1336 0.120 Uiso 1 1 calc R
H6B H 0.1484 0.1961 0.0431 0.120 Uiso 1 1 calc R
C7 C 0.3502(6) 0.2162(4) 0.0559(4) 0.0979(17) Uani 1 1 d .
H7A H 0.3477 0.2138 -0.0051 0.118 Uiso 1 1 calc R
H7B H 0.3758 0.1486 0.0790 0.118 Uiso 1 1 calc R
C8 C 0.4534(5) 0.2948(4) 0.0958(4) 0.0994(17) Uani 1 1 d .
H8A H 0.5391 0.2808 0.0787 0.119 Uiso 1 1 calc R
H8B H 0.4661 0.2897 0.1573 0.119 Uiso 1 1 calc R
C9 C 0.4072(4) 0.4028(3) 0.0681(3) 0.0743(13) Uani 1 1 d .
H9A H 0.4730 0.4524 0.0950 0.089 Uiso 1 1 calc R
H9B H 0.3999 0.4092 0.0069 0.089 Uiso 1 1 calc R
C10 C 0.3122(4) 0.7164(3) 0.0958(3) 0.0639(12) Uani 1 1 d .
C11 C 0.2353(5) 0.7506(3) 0.0175(3) 0.0799(14) Uani 1 1 d .
H11 H 0.1663 0.7088 -0.0101 0.096 Uiso 1 1 calc R
C12 C 0.2583(6) 0.8429(4) -0.0194(4) 0.0940(17) Uani 1 1 d .
H12 H 0.2085 0.8619 -0.0718 0.113 Uiso 1 1 calc R
C13 C 0.3545(7) 0.9050(4) 0.0221(5) 0.106(2) Uani 1 1 d .
H13 H 0.3679 0.9682 -0.0022 0.127 Uiso 1 1 calc R
C14 C 0.4344(7) 0.8801(4) 0.0987(5) 0.100(2) Uani 1 1 d .
H14 H 0.4993 0.9254 0.1260 0.120 Uiso 1 1 calc R
C15 C 0.4132(5) 0.7795(4) 0.1356(4) 0.0955(18) Uani 1 1 d .
H15 H 0.4681 0.7586 0.1858 0.115 Uiso 1 1 calc R
C16 C 0.3734(4) 0.5836(4) 0.2159(3) 0.0753(13) Uani 1 1 d .
H16A H 0.3511 0.5152 0.2311 0.113 Uiso 1 1 calc R
H16B H 0.3587 0.6307 0.2595 0.113 Uiso 1 1 calc R
H16C H 0.4662 0.5860 0.2099 0.113 Uiso 1 1 calc R
C17 C 0.0270(5) 0.4357(4) 0.3020(3) 0.0747(13) Uani 1 1 d .
C18 C -0.0024(7) 0.4674(6) 0.3883(3) 0.130(3) Uani 1 1 d .
H18A H 0.0806 0.4729 0.4282 0.195 Uiso 1 1 calc R
H18B H -0.0588 0.4168 0.4078 0.195 Uiso 1 1 calc R
H18C H -0.0474 0.5327 0.3834 0.195 Uiso 1 1 calc R
C19 C 0.1066(8) 0.3378(5) 0.3123(4) 0.139(3) Uani 1 1 d .
H19A H 0.1112 0.3099 0.2573 0.208 Uiso 1 1 calc R
H19B H 0.0637 0.2892 0.3439 0.208 Uiso 1 1 calc R
H19C H 0.1960 0.3516 0.3424 0.208 Uiso 1 1 calc R
C20 C -0.0949(5) 0.4324(4) 0.2323(3) 0.0861(16) Uani 1 1 d .
C21 C -0.2037(7) 0.5079(7) 0.2409(5) 0.173(4) Uani 1 1 d .
H21A H -0.1655 0.5754 0.2502 0.259 Uiso 1 1 calc R
H21B H -0.2452 0.4889 0.2882 0.259 Uiso 1 1 calc R
H21C H -0.2702 0.5079 0.1897 0.259 Uiso 1 1 calc R
C22 C -0.1548(8) 0.3258(6) 0.2141(4) 0.163(4) Uani 1 1 d .
H22A H -0.2336 0.3302 0.1706 0.245 Uiso 1 1 calc R
H22B H -0.1789 0.2981 0.2650 0.245 Uiso 1 1 calc R
H22C H -0.0897 0.2817 0.1954 0.245 Uiso 1 1 calc R
O1 O 0.1089(3) 0.5130(3) 0.2703(2) 0.0895(11) Uani 1 1 d .
O2 O -0.0408(3) 0.4637(3) 0.15718(18) 0.0937(12) Uani 1 1 d .

loop_
_atom_site_aniso_label
_atom_site_aniso_U_11
_atom_site_aniso_U_22
_atom_site_aniso_U_33
_atom_site_aniso_U_23
_atom_site_aniso_U_13
_atom_site_aniso_U_12
B1 0.046(2) 0.057(3) 0.052(3) -0.0009(19) 0.013(2) 0.001(2)
C1 0.048(2) 0.057(2) 0.062(2) 0.0100(18) 0.0162(18) 0.0046(17)
C2 0.049(2) 0.051(2) 0.061(2) -0.0013(17) 0.0186(18) -0.0063(17)
C3 0.052(2) 0.054(2) 0.056(2) 0.0047(17) 0.0155(18) -0.0035(17)
N1 0.0521(18) 0.0407(18) 0.0550(18) -0.0002(13) 0.0132(14) -0.0015(13)
C5 0.064(3) 0.072(3) 0.077(3) -0.015(2) 0.021(2) -0.017(2)
C6 0.144(5) 0.055(3) 0.118(4) -0.021(3) 0.071(4) -0.027(3)
C7 0.125(5) 0.054(3) 0.120(4) -0.017(3) 0.036(4) 0.014(3)
C8 0.092(4) 0.088(4) 0.116(4) -0.011(3) 0.012(3) 0.033(3)
C9 0.058(3) 0.068(3) 0.101(3) -0.009(2) 0.026(2) -0.004(2)
C10 0.061(3) 0.055(2) 0.086(3) -0.015(2) 0.042(2) -0.008(2)
C11 0.089(3) 0.059(3) 0.102(4) 0.023(2) 0.044(3) 0.008(2)
C12 0.107(4) 0.068(3) 0.119(4) 0.015(3) 0.055(4) 0.013(3)
C13 0.119(5) 0.062(3) 0.157(6) -0.024(4) 0.081(5) -0.012(3)
C14 0.119(5) 0.069(4) 0.132(5) -0.027(3) 0.077(4) -0.028(3)
C15 0.102(4) 0.085(4) 0.116(4) -0.034(3) 0.063(3) -0.038(3)
C16 0.060(3) 0.086(3) 0.077(3) -0.013(2) 0.005(2) -0.004(2)
C17 0.083(3) 0.081(3) 0.065(3) 0.005(2) 0.027(2) -0.024(3)
C18 0.166(6) 0.166(6) 0.068(3) -0.020(3) 0.048(4) -0.072(5)
C19 0.159(7) 0.130(6) 0.134(6) 0.046(4) 0.042(5) 0.041(5)
C20 0.075(3) 0.121(4) 0.068(3) 0.010(3) 0.028(3) -0.033(3)
C21 0.096(5) 0.258(10) 0.184(8) 0.077(7) 0.077(5) 0.058(6)
C22 0.201(8) 0.197(8) 0.101(5) -0.032(5) 0.051(5) -0.138(7)
O1 0.083(2) 0.112(3) 0.074(2) 0.0060(18) 0.0153(17) -0.0414(19)
O2 0.077(2) 0.145(3) 0.0596(18) 0.0118(18) 0.0140(16) -0.043(2)

loop_
_atom_type_symbol
_atom_type_description
_atom_type_scat_dispersion_real
_atom_type_scat_dispersion_imag
_atom_type_scat_source
C C 0.0033 0.0016 'International Tables Vol C Tables 4.2.6.8 and 6.1.1.4'
H H 0.0000 0.0000 'International Tables Vol C Tables 4.2.6.8 and 6.1.1.4'
N N 0.0061 0.0033 'International Tables Vol C Tables 4.2.6.8 and 6.1.1.4'
O O 0.0106 0.0060 'International Tables Vol C Tables 4.2.6.8 and 6.1.1.4'
B B 0.0013 0.0007 'International Tables Vol C Tables 4.2.6.8 and 6.1.1.4'

loop_
_geom_angle_atom_site_label_1
_geom_angle_atom_site_label_2
_geom_angle_atom_site_label_3
_geom_angle
O2 B1 O1 111.8(3)
O2 B1 C1 120.8(4)
O1 B1 C1 127.4(4)
C3 C1 C2 59.0(2)
C3 C1 B1 121.8(3)
C2 C1 B1 126.8(3)
C3 C1 H1 112.9
C2 C1 H1 112.9
B1 C1 H1 112.9
C3 C2 C10 117.7(3)
C3 C2 C16 117.1(3)
C10 C2 C16 116.7(3)
C3 C2 C1 60.0(2)
C10 C2 C1 116.9(3)
C16 C2 C1 116.5(3)
N1 C3 C2 120.4(3)
N1 C3 C1 118.8(3)
C2 C3 C1 60.9(2)
N1 C3 H3 115.3
C2 C3 H3 115.3
C1 C3 H3 115.3
C9 N1 C3 111.1(3)
C9 N1 C5 108.9(3)
C3 N1 C5 109.9(3)
N1 C5 C6 109.2(4)
N1 C5 H5A 109.8
C6 C5 H5A 109.8
N1 C5 H5B 109.8
C6 C5 H5B 109.8
H5A C5 H5B 108.3
C7 C6 C5 111.0(4)
C7 C6 H6A 109.4
C5 C6 H6A 109.4
C7 C6 H6B 109.4
C5 C6 H6B 109.4
H6A C6 H6B 108.0
C6 C7 C8 110.3(4)
C6 C7 H7A 109.6
C8 C7 H7A 109.6
C6 C7 H7B 109.6
C8 C7 H7B 109.6
H7A C7 H7B 108.1
C7 C8 C9 110.4(4)
C7 C8 H8A 109.6
C9 C8 H8A 109.6
C7 C8 H8B 109.6
C9 C8 H8B 109.6
H8A C8 H8B 108.1
N1 C9 C8 110.3(4)
N1 C9 H9A 109.6
C8 C9 H9A 109.6
N1 C9 H9B 109.6
C8 C9 H9B 109.6
H9A C9 H9B 108.1
C15 C10 C11 117.6(5)
C15 C10 C2 121.6(5)
C11 C10 C2 120.7(4)
C12 C11 C10 122.9(5)
C12 C11 H11 118.6
C10 C11 H11 118.6
C13 C12 C11 118.5(6)
C13 C12 H12 120.7
C11 C12 H12 120.7
C12 C13 C14 123.6(6)
C12 C13 H13 118.2
C14 C13 H13 118.2
C13 C14 C15 117.6(6)
C13 C14 H14 121.2
C15 C14 H14 121.2
C10 C15 C14 119.8(6)
C10 C15 H15 120.1
C14 C15 H15 120.1
C2 C16 H16A 109.5
C2 C16 H16B 109.5
H16A C16 H16B 109.5
C2 C16 H16C 109.5
H16A C16 H16C 109.5
H16B C16 H16C 109.5
O1 C17 C19 107.4(4)
O1 C17 C20 101.8(3)
C19 C17 C20 114.1(5)
O1 C17 C18 110.2(4)
C19 C17 C18 108.6(5)
C20 C17 C18 114.4(5)
C17 C18 H18A 109.5
C17 C18 H18B 109.5
H18A C18 H18B 109.5
C17 C18 H18C 109.5
H18A C18 H18C 109.5
H18B C18 H18C 109.5
C17 C19 H19A 109.5
C17 C19 H19B 109.5
H19A C19 H19B 109.5
C17 C19 H19C 109.5
H19A C19 H19C 109.5
H19B C19 H19C 109.5
O2 C20 C21 106.3(5)
O2 C20 C17 102.8(3)
C21 C20 C17 115.4(5)
O2 C20 C22 107.0(4)
C21 C20 C22 110.0(6)
C17 C20 C22 114.3(5)
C20 C21 H21A 109.5
C20 C21 H21B 109.5
H21A C21 H21B 109.5
C20 C21 H21C 109.5
H21A C21 H21C 109.5
H21B C21 H21C 109.5
C20 C22 H22A 109.5
C20 C22 H22B 109.5
H22A C22 H22B 109.5
C20 C22 H22C 109.5
H22A C22 H22C 109.5
H22B C22 H22C 109.5
B1 O1 C17 107.7(3)
B1 O2 C20 107.8(3)

loop_
_geom_bond_atom_site_label_1
_geom_bond_atom_site_label_2
_geom_bond_distance
B1 O2 1.324(5)
B1 O1 1.372(5)
B1 C1 1.559(5)
C1 C3 1.508(5)
C1 C2 1.521(5)
C1 H1 0.9800
C2 C3 1.493(5)
C2 C10 1.506(5)
C2 C16 1.517(6)
C3 N1 1.440(5)
C3 H3 0.9800
N1 C9 1.441(5)
N1 C5 1.484(5)
C5 C6 1.512(7)
C5 H5A 0.9700
C5 H5B 0.9700
C6 C7 1.489(7)
C6 H6A 0.9700
C6 H6B 0.9700
C7 C8 1.517(7)
C7 H7A 0.9700
C7 H7B 0.9700
C8 C9 1.521(7)
C8 H8A 0.9700
C8 H8B 0.9700
C9 H9A 0.9700
C9 H9B 0.9700
C10 C15 1.374(6)
C10 C11 1.420(7)
C11 C12 1.376(6)
C11 H11 0.9300
C12 C13 1.342(8)
C12 H12 0.9300
C13 C14 1.379(8)
C13 H13 0.9300
C14 C15 1.466(7)
C14 H14 0.9300
C15 H15 0.9300
C16 H16A 0.9600
C16 H16B 0.9600
C16 H16C 0.9600
C17 O1 1.451(5)
C17 C19 1.500(8)
C17 C20 1.505(7)
C17 C18 1.519(6)
C18 H18A 0.9600
C18 H18B 0.9600
C18 H18C 0.9600
C19 H19A 0.9600
C19 H19B 0.9600
C19 H19C 0.9600
C20 O2 1.463(5)
C20 C21 1.499(9)
C20 C22 1.520(8)
C21 H21A 0.9600
C21 H21B 0.9600
C21 H21C 0.9600
C22 H22A 0.9600
C22 H22B 0.9600
C22 H22C 0.9600
